data_7129118
loop_
_publ_author_name
'Alberca, Saul'
'Matador, Esteban'
'Iglesias-Sig\"uenza, Javier'
'Retamosa, Maria de Gracia'
'Fern\'andez, Rosario'
'Lassaletta, Jose M.'
'Monge, David'

_publ_section_title
;
 Asymmetric cross-aldol reaction of \a-keto hydrazones and
 \a,\b-unsaturated \g-keto hydrazones with trifluoromethyl ketones
;
_journal_name_full 'Chemical Communications'
_journal_paper_doi 10.1039/D1CC05014A
_journal_year 2021
_chemical_absolute_configuration ad
_chemical_formula_sum 'C34 H37 N3 O7'
_chemical_formula_weight 599.66
_space_group_crystal_system monoclinic
_space_group_IT_number 4
_space_group_name_Hall 'P 2yb'
_space_group_name_H-M_alt 'P 1 21 1'
_atom_sites_solution_hydrogens mixed
_audit_creation_method SHELXL-2018/1
_audit_update_record
;
2021-07-21 deposited with the CCDC.	2021-10-14 downloaded from the CCDC.
;
_cell_angle_alpha 90
_cell_angle_beta 98.386(2)
_cell_angle_gamma 90
_cell_formula_units_Z 2
_cell_length_a 11.7573(7)
_cell_length_b 8.9712(5)
_cell_length_c 14.1527(8)
_cell_measurement_reflns_used 9854
_cell_measurement_temperature 100(2)
_cell_measurement_theta_max 65.89
_cell_measurement_theta_min 3.80
_cell_volume 1476.82(15)
_computing_cell_refinement 'Bruker SAINT'
_computing_data_collection 'Bruker APEX2'
_computing_data_reduction 'Bruker SAINT'
_computing_molecular_graphics 'Bruker SHELXTL'
_computing_publication_material 'Bruker SHELXTL'
_computing_structure_refinement 'SHELXL-2018/1 (Sheldrick, 2018)'
_computing_structure_solution 'SHELXS-97 (Sheldrick, 2008)'
_diffrn_ambient_temperature 100(2)
_diffrn_measured_fraction_theta_full 0.979
_diffrn_measured_fraction_theta_max 0.979
_diffrn_measurement_device_type 'Bruker APEX-II CCD'
_diffrn_measurement_method '\f and \w scans'
_diffrn_radiation_type CuK\a
_diffrn_radiation_wavelength 1.54178
_diffrn_reflns_av_R_equivalents 0.0236
_diffrn_reflns_av_unetI/netI 0.0189
_diffrn_reflns_Laue_measured_fraction_full 0.979
_diffrn_reflns_Laue_measured_fraction_max 0.979
_diffrn_reflns_limit_h_max 13
_diffrn_reflns_limit_h_min -13
_diffrn_reflns_limit_k_max 10
_diffrn_reflns_limit_k_min -10
_diffrn_reflns_limit_l_max 16
_diffrn_reflns_limit_l_min -9
_diffrn_reflns_number 16904
_diffrn_reflns_point_group_measured_fraction_full 0.951
_diffrn_reflns_point_group_measured_fraction_max 0.950
_diffrn_reflns_theta_full 65.920
_diffrn_reflns_theta_max 65.920
_diffrn_reflns_theta_min 3.800
_exptl_absorpt_coefficient_mu 0.776
_exptl_absorpt_correction_T_max 0.7527
_exptl_absorpt_correction_T_min 0.6235
_exptl_absorpt_correction_type multi-scan
_exptl_absorpt_process_details
; 
 SADABS, Bruker (2006). APEX 2. Version 2.1. Bruker Analytical 
 X-ray Solutions, Madison, Wisconsin, USA. 
;
_exptl_crystal_colour colourless
_exptl_crystal_density_diffrn 1.349
_exptl_crystal_description Prism
_exptl_crystal_F_000 636
_exptl_crystal_size_max 0.270
_exptl_crystal_size_mid 0.170
_exptl_crystal_size_min 0.080
_refine_diff_density_max 0.803
_refine_diff_density_min -0.363
_refine_diff_density_rms 0.048
_refine_ls_abs_structure_details
; 
 Flack x determined using 2155 quotients [(I+)-(I-)]/[(I+)+(I-)] 
 (Parsons, Flack and Wagner, Acta Cryst. B69 (2013) 249-259). 
;
_refine_ls_abs_structure_Flack 0.07(6)
_refine_ls_extinction_method none
_refine_ls_goodness_of_fit_ref 0.986
_refine_ls_hydrogen_treatment mixed
_refine_ls_matrix_type full
_refine_ls_number_parameters 405
_refine_ls_number_reflns 4889
_refine_ls_number_restraints 6
_refine_ls_restrained_S_all 0.986
_refine_ls_R_factor_all 0.0419
_refine_ls_R_factor_gt 0.0416
_refine_ls_shift/su_max 0.000
_refine_ls_shift/su_mean 0.000
_refine_ls_structure_factor_coef Fsqd
_refine_ls_weighting_details 'w=1/[\s^2^(Fo^2^)+(0.0641P)^2^+1.1299P] where P=(Fo^2^+2Fc^2^)/3'
_refine_ls_weighting_scheme calc
_refine_ls_wR_factor_gt 0.1094
_refine_ls_wR_factor_ref 0.1097
_reflns_Friedel_coverage 0.814
_reflns_Friedel_fraction_full 0.918
_reflns_Friedel_fraction_max 0.918
_reflns_number_gt 4845
_reflns_number_total 4889
_reflns_threshold_expression 'I > 2\s(I)'
_cod_data_source_file d1cc05014a2.cif
_cod_data_source_block igl0920a
_cod_original_sg_symbol_H-M 'P 21'
_cod_database_code 7129118
_shelx_shelxl_version_number 2018/1
_shelx_space_group_comment
; 
The symmetry employed for this shelxl refinement is uniquely defined 
by the following loop, which should always be used as a source of 
symmetry information in preference to the above space-group names. 
They are only intended as comments. 
;
_shelx_estimated_absorpt_t_min 0.818
_shelx_estimated_absorpt_t_max 0.941

loop_
_space_group_symop_operation_xyz
'x, y, z'
'-x, y+1/2, -z'

loop_
_atom_site_label
_atom_site_type_symbol
_atom_site_fract_x
_atom_site_fract_y
_atom_site_fract_z
_atom_site_U_iso_or_equiv
_atom_site_adp_type
_atom_site_occupancy
_atom_site_site_symmetry_order
_atom_site_calc_flag
_atom_site_refinement_flags_posn
_atom_site_refinement_flags_adp
_atom_site_refinement_flags_occupancy
_atom_site_disorder_assembly
_atom_site_disorder_group
O1 O 0.0090(2) 0.9646(3) 0.61505(18) 0.0319(6) Uani 1 1 d . . . . .
N1 N 0.3495(2) 0.7013(3) 0.95949(18) 0.0175(5) Uani 1 1 d . . . . .
H1A H 0.323069 0.781404 0.989240 0.026 Uiso 1 1 calc R U . . .
H1B H 0.408935 0.729967 0.929063 0.026 Uiso 1 1 calc R U . . .
H1C H 0.374070 0.630073 1.003542 0.026 Uiso 1 1 calc R U . . .
N2 N 0.3671(2) 0.4079(3) 0.85755(18) 0.0187(6) Uani 1 1 d D . . . .
N3 N -0.0795(2) 0.7559(3) 0.96401(19) 0.0204(6) Uani 1 1 d . . . . .
C1 C 0.2543(2) 0.6394(3) 0.8879(2) 0.0160(6) Uani 1 1 d . . . . .
H1 H 0.262849 0.678506 0.823150 0.019 Uiso 1 1 calc R U . . .
C2 C 0.2572(3) 0.4684(3) 0.8854(2) 0.0173(6) Uani 1 1 d D . . . .
H2 H 0.250613 0.431066 0.950941 0.021 Uiso 1 1 calc R U . . .
C3 C 0.1572(2) 0.4029(4) 0.8162(2) 0.0186(6) Uani 1 1 d . . . . .
H3A H 0.091631 0.380825 0.850598 0.022 Uiso 1 1 calc R U . . .
H3B H 0.131325 0.475472 0.764806 0.022 Uiso 1 1 calc R U . . .
C4 C 0.1986(3) 0.2599(4) 0.7734(2) 0.0232(7) Uani 1 1 d . . . . .
H4 H 0.131545 0.202021 0.740629 0.028 Uiso 1 1 calc R U . . .
C5 C 0.2665(3) 0.1655(4) 0.8525(3) 0.0260(7) Uani 1 1 d . . . . .
H5A H 0.284770 0.067152 0.826749 0.031 Uiso 1 1 calc R U . . .
H5B H 0.220291 0.149296 0.904672 0.031 Uiso 1 1 calc R U . . .
C6 C 0.3787(3) 0.2490(4) 0.8909(2) 0.0233(7) Uani 1 1 d D . . . .
H6A H 0.392164 0.245384 0.961579 0.028 Uiso 1 1 calc R U . . .
H1N H 0.444838 0.201295 0.866881 0.028 Uiso 1 1 calc R U . . .
C7 C 0.3674(3) 0.4153(4) 0.7514(2) 0.0221(7) Uani 1 1 d D . . . .
H7A H 0.444876 0.390232 0.736613 0.027 Uiso 1 1 calc R U . . .
H7B H 0.348174 0.517602 0.728253 0.027 Uiso 1 1 calc R U . . .
C8 C 0.2788(3) 0.3048(4) 0.7010(2) 0.0260(8) Uani 1 1 d . . . . .
H8 H 0.321045 0.213508 0.685187 0.031 Uiso 1 1 calc R U . . .
C9 C 0.2128(3) 0.3643(5) 0.6094(3) 0.0333(9) Uani 1 1 d . . . . .
H9 H 0.149468 0.305389 0.581675 0.040 Uiso 1 1 calc R U . . .
C10 C 0.2308(4) 0.4845(6) 0.5635(3) 0.0518(12) Uani 1 1 d . . . . .
H10A H 0.292737 0.548534 0.587201 0.062 Uiso 1 1 calc R U . . .
H10B H 0.182022 0.508766 0.505948 0.062 Uiso 1 1 calc R U . . .
C11 C 0.1376(3) 0.6867(3) 0.9123(2) 0.0166(6) Uani 1 1 d . . . . .
C12 C 0.1065(3) 0.6414(3) 0.9972(2) 0.0188(7) Uani 1 1 d . . . . .
H12 H 0.158616 0.585106 1.040929 0.023 Uiso 1 1 calc R U . . .
C13 C -0.0024(3) 0.6781(4) 1.0198(2) 0.0197(7) Uani 1 1 d . . . . .
H13 H -0.021523 0.644517 1.079132 0.024 Uiso 1 1 calc R U . . .
C14 C -0.0500(3) 0.8037(3) 0.8794(2) 0.0186(7) Uani 1 1 d . . . . .
C15 C -0.1327(3) 0.8880(4) 0.8182(2) 0.0223(7) Uani 1 1 d . . . . .
H15 H -0.205578 0.907467 0.837029 0.027 Uiso 1 1 calc R U . . .
C16 C -0.1093(3) 0.9408(4) 0.7340(2) 0.0237(7) Uani 1 1 d . . . . .
H16 H -0.164851 0.999389 0.694951 0.028 Uiso 1 1 calc R U . . .
C17 C -0.0022(3) 0.9091(4) 0.7032(2) 0.0233(7) Uani 1 1 d . . . . .
C18 C 0.0799(3) 0.8276(4) 0.7593(2) 0.0205(7) Uani 1 1 d . . . . .
H18 H 0.151423 0.807537 0.738064 0.025 Uiso 1 1 calc R U . . .
C19 C 0.0583(3) 0.7729(3) 0.8493(2) 0.0171(6) Uani 1 1 d . . . . .
C20 C 0.1061(3) 0.9175(6) 0.5737(3) 0.0406(10) Uani 1 1 d . . . . .
H20A H 0.176354 0.955947 0.611586 0.061 Uiso 1 1 calc R U . . .
H20B H 0.100041 0.955669 0.508252 0.061 Uiso 1 1 calc R U . . .
H20C H 0.108812 0.808311 0.572633 0.061 Uiso 1 1 calc R U . . .
O2 O 0.88505(19) 0.4169(3) 0.83679(18) 0.0281(5) Uani 1 1 d . . . . .
H2A H 0.857303 0.404689 0.887678 0.042 Uiso 1 1 calc R U . . .
O3 O 0.73288(19) 0.4252(3) 0.94645(18) 0.0278(5) Uani 1 1 d . . . . .
O4 O 0.56741(19) 0.5440(3) 0.90510(17) 0.0239(5) Uani 1 1 d . . . . .
C21 C 0.6645(3) 0.5051(3) 0.8894(2) 0.0193(7) Uani 1 1 d . . . . .
C22 C 0.7063(3) 0.5511(4) 0.7982(2) 0.0187(6) Uani 1 1 d . . . . .
C23 C 0.6376(3) 0.6392(4) 0.7321(2) 0.0218(7) Uani 1 1 d . . . . .
H23 H 0.564828 0.671481 0.745793 0.026 Uiso 1 1 calc R U . . .
C24 C 0.6728(3) 0.6807(4) 0.6473(2) 0.0256(7) Uani 1 1 d . . . . .
H24 H 0.625036 0.741756 0.603176 0.031 Uiso 1 1 calc R U . . .
C25 C 0.7789(3) 0.6325(4) 0.6269(3) 0.0262(7) Uani 1 1 d . . . . .
H25 H 0.803411 0.660647 0.568360 0.031 Uiso 1 1 calc R U . . .
C26 C 0.8490(3) 0.5443(4) 0.6904(2) 0.0234(7) Uani 1 1 d . . . . .
H26 H 0.921101 0.511294 0.675457 0.028 Uiso 1 1 calc R U . . .
C27 C 0.8140(3) 0.5036(4) 0.7767(2) 0.0209(7) Uani 1 1 d . . . . .
O5 O 0.6059(2) 0.3699(3) 0.3479(2) 0.0371(6) Uani 1 1 d . . . . .
H5 H 0.616822 0.349854 0.291934 0.056 Uiso 1 1 calc R U . . .
O6 O 0.55045(18) 0.3535(3) 0.17045(16) 0.0228(5) Uani 1 1 d . . . . .
O7 O 0.4014(2) 0.4807(3) 0.09527(19) 0.0342(6) Uani 1 1 d . . . . .
C28 C 0.4689(3) 0.4483(4) 0.1679(3) 0.0272(8) Uani 1 1 d . . . . .
C29 C 0.4588(3) 0.5235(4) 0.2616(3) 0.0275(8) Uani 1 1 d . . . . .
C30 C 0.5247(3) 0.4827(4) 0.3456(3) 0.0308(8) Uani 1 1 d . . . . .
C31 C 0.5142(3) 0.5532(4) 0.4291(3) 0.0344(9) Uani 1 1 d . . . . .
H31 H 0.559750 0.522808 0.486932 0.041 Uiso 1 1 calc R U . . .
C32 C 0.4370(3) 0.6690(4) 0.4293(3) 0.0290(8) Uani 1 1 d . . . . .
H32 H 0.432261 0.718955 0.487822 0.035 Uiso 1 1 calc R U . . .
C33 C 0.3664(3) 0.7153(4) 0.3480(3) 0.0261(7) Uani 1 1 d . . . . .
H33 H 0.312636 0.793900 0.349866 0.031 Uiso 1 1 calc R U . . .
C34 C 0.3773(3) 0.6419(4) 0.2633(3) 0.0312(8) Uani 1 1 d . . . . .
H34 H 0.330199 0.670638 0.205879 0.037 Uiso 1 1 calc R U . . .
H2N H 0.4309(10) 0.4550(17) 0.8863(10) 0.043(13) Uiso 1 1 d D . . . .

loop_
_atom_site_aniso_label
_atom_site_aniso_U_11
_atom_site_aniso_U_22
_atom_site_aniso_U_33
_atom_site_aniso_U_23
_atom_site_aniso_U_13
_atom_site_aniso_U_12
O1 0.0288(13) 0.0394(15) 0.0272(13) 0.0147(11) 0.0029(10) 0.0056(11)
N1 0.0155(12) 0.0158(13) 0.0217(14) 0.0022(10) 0.0042(10) -0.0015(10)
N2 0.0154(12) 0.0192(13) 0.0221(13) -0.0022(11) 0.0043(10) 0.0021(11)
N3 0.0195(13) 0.0175(13) 0.0245(14) -0.0054(11) 0.0038(11) 0.0015(11)
C1 0.0161(14) 0.0141(15) 0.0177(15) 0.0016(11) 0.0026(12) 0.0015(12)
C2 0.0143(14) 0.0153(15) 0.0232(17) 0.0009(12) 0.0061(12) 0.0022(11)
C3 0.0164(14) 0.0158(15) 0.0237(16) -0.0013(13) 0.0033(12) 0.0006(12)
C4 0.0189(15) 0.0186(16) 0.0320(18) -0.0052(14) 0.0033(13) -0.0005(13)
C5 0.0275(17) 0.0153(16) 0.0354(19) -0.0009(14) 0.0053(14) 0.0020(14)
C6 0.0221(16) 0.0169(16) 0.0312(18) -0.0011(14) 0.0053(13) 0.0049(13)
C7 0.0185(15) 0.0256(17) 0.0234(17) -0.0016(14) 0.0066(13) 0.0021(13)
C8 0.0259(17) 0.0249(18) 0.0279(19) -0.0078(14) 0.0062(14) 0.0041(14)
C9 0.0330(19) 0.044(2) 0.0222(18) -0.0102(16) 0.0011(14) -0.0008(17)
C10 0.056(3) 0.072(3) 0.024(2) 0.007(2) -0.0042(19) -0.012(2)
C11 0.0164(15) 0.0096(14) 0.0240(16) -0.0027(12) 0.0038(12) -0.0015(12)
C12 0.0209(15) 0.0114(15) 0.0243(17) 0.0001(12) 0.0043(13) -0.0009(12)
C13 0.0214(15) 0.0168(16) 0.0217(17) -0.0021(13) 0.0057(13) -0.0015(13)
C14 0.0190(15) 0.0120(14) 0.0247(17) -0.0052(12) 0.0031(13) -0.0016(12)
C15 0.0168(15) 0.0175(16) 0.0315(18) -0.0079(14) 0.0000(13) 0.0048(12)
C16 0.0226(16) 0.0209(17) 0.0254(18) 0.0007(13) -0.0039(13) 0.0036(13)
C17 0.0226(16) 0.0215(16) 0.0245(17) 0.0006(14) -0.0008(13) -0.0015(14)
C18 0.0180(15) 0.0174(16) 0.0261(17) 0.0006(13) 0.0037(12) 0.0003(12)
C19 0.0199(15) 0.0108(14) 0.0202(16) -0.0031(12) 0.0020(12) -0.0016(12)
C20 0.034(2) 0.059(3) 0.030(2) 0.0194(19) 0.0084(15) 0.006(2)
O2 0.0193(11) 0.0342(14) 0.0317(13) 0.0138(11) 0.0063(9) 0.0081(11)
O3 0.0243(12) 0.0267(13) 0.0332(13) 0.0120(11) 0.0069(10) 0.0022(11)
O4 0.0180(11) 0.0227(12) 0.0322(13) -0.0029(10) 0.0071(9) -0.0018(9)
C21 0.0177(15) 0.0120(15) 0.0288(17) -0.0004(13) 0.0053(13) -0.0029(12)
C22 0.0183(15) 0.0134(15) 0.0246(17) -0.0021(13) 0.0036(12) -0.0015(12)
C23 0.0196(15) 0.0171(16) 0.0282(18) -0.0075(13) 0.0017(13) 0.0019(12)
C24 0.0288(17) 0.0209(17) 0.0254(17) -0.0012(14) -0.0013(13) 0.0044(14)
C25 0.0308(18) 0.0255(18) 0.0228(17) -0.0009(14) 0.0053(14) -0.0012(15)
C26 0.0213(16) 0.0238(17) 0.0263(17) -0.0003(14) 0.0072(13) 0.0004(14)
C27 0.0185(15) 0.0182(16) 0.0250(17) 0.0000(13) 0.0002(13) -0.0029(13)
O5 0.0352(14) 0.0310(15) 0.0416(16) 0.0024(12) -0.0058(12) 0.0024(12)
O6 0.0204(11) 0.0222(12) 0.0272(12) -0.0046(10) 0.0085(9) 0.0013(9)
O7 0.0335(14) 0.0330(14) 0.0336(14) 0.0131(12) -0.0038(11) -0.0095(11)
C28 0.0294(18) 0.0234(18) 0.0294(19) 0.0030(14) 0.0065(15) -0.0069(14)
C29 0.0320(18) 0.0155(16) 0.040(2) -0.0056(14) 0.0223(16) -0.0115(14)
C30 0.0245(17) 0.0261(19) 0.042(2) 0.0008(16) 0.0042(15) -0.0049(15)
C31 0.034(2) 0.0209(17) 0.047(2) -0.0025(16) 0.0023(17) -0.0047(15)
C32 0.0350(19) 0.0225(18) 0.0302(19) -0.0076(15) 0.0071(15) -0.0071(15)
C33 0.0283(18) 0.0178(17) 0.0333(19) -0.0018(14) 0.0087(14) -0.0026(14)
C34 0.037(2) 0.030(2) 0.0265(19) 0.0039(15) 0.0034(15) -0.0144(16)

loop_
_atom_type_symbol
_atom_type_description
_atom_type_scat_dispersion_real
_atom_type_scat_dispersion_imag
_atom_type_scat_source
C C 0.0181 0.0091 'International Tables Vol C Tables 4.2.6.8 and 6.1.1.4'
H H 0.0000 0.0000 'International Tables Vol C Tables 4.2.6.8 and 6.1.1.4'
N N 0.0311 0.0180 'International Tables Vol C Tables 4.2.6.8 and 6.1.1.4'
O O 0.0492 0.0322 'International Tables Vol C Tables 4.2.6.8 and 6.1.1.4'

loop_
_geom_angle_atom_site_label_1
_geom_angle_atom_site_label_2
_geom_angle_atom_site_label_3
_geom_angle
_geom_angle_site_symmetry_1
_geom_angle_site_symmetry_3
_geom_angle_publ_flag
C17 O1 C20 117.2(3) . . ?
C1 N1 H1A 109.5 . . ?
C1 N1 H1B 109.5 . . ?
H1A N1 H1B 109.5 . . ?
C1 N1 H1C 109.5 . . ?
H1A N1 H1C 109.5 . . ?
H1B N1 H1C 109.5 . . ?
C6 N2 C7 110.0(3) . . ?
C6 N2 C2 107.6(2) . . ?
C7 N2 C2 111.9(2) . . ?
C6 N2 H2N 105.7(11) . . ?
C7 N2 H2N 107.8(10) . . ?
C2 N2 H2N 113.6(11) . . ?
C13 N3 C14 116.9(3) . . ?
N1 C1 C11 110.5(2) . . ?
N1 C1 C2 111.6(2) . . ?
C11 C1 C2 107.9(2) . . ?
N1 C1 H1 108.9 . . ?
C11 C1 H1 108.9 . . ?
C2 C1 H1 108.9 . . ?
N2 C2 C1 112.9(2) . . ?
N2 C2 C3 107.6(2) . . ?
C1 C2 C3 112.3(3) . . ?
N2 C2 H2 107.9 . . ?
C1 C2 H2 107.9 . . ?
C3 C2 H2 107.9 . . ?
C4 C3 C2 108.4(2) . . ?
C4 C3 H3A 110.0 . . ?
C2 C3 H3A 110.0 . . ?
C4 C3 H3B 110.0 . . ?
C2 C3 H3B 110.0 . . ?
H3A C3 H3B 108.4 . . ?
C3 C4 C5 109.7(3) . . ?
C3 C4 C8 107.7(3) . . ?
C5 C4 C8 109.0(3) . . ?
C3 C4 H4 110.1 . . ?
C5 C4 H4 110.1 . . ?
C8 C4 H4 110.1 . . ?
C4 C5 C6 108.5(3) . . ?
C4 C5 H5A 110.0 . . ?
C6 C5 H5A 110.0 . . ?
C4 C5 H5B 110.0 . . ?
C6 C5 H5B 110.0 . . ?
H5A C5 H5B 108.4 . . ?
N2 C6 C5 108.4(3) . . ?
N2 C6 H6A 110.0 . . ?
C5 C6 H6A 110.0 . . ?
N2 C6 H1N 110.0 . . ?
C5 C6 H1N 110.0 . . ?
H6A C6 H1N 108.4 . . ?
N2 C7 C8 109.6(3) . . ?
N2 C7 H7A 109.8 . . ?
C8 C7 H7A 109.8 . . ?
N2 C7 H7B 109.8 . . ?
C8 C7 H7B 109.8 . . ?
H7A C7 H7B 108.2 . . ?
C9 C8 C7 113.6(3) . . ?
C9 C8 C4 112.1(3) . . ?
C7 C8 C4 107.4(3) . . ?
C9 C8 H8 107.9 . . ?
C7 C8 H8 107.9 . . ?
C4 C8 H8 107.9 . . ?
C10 C9 C8 128.8(4) . . ?
C10 C9 H9 115.6 . . ?
C8 C9 H9 115.6 . . ?
C9 C10 H10A 120.0 . . ?
C9 C10 H10B 120.0 . . ?
H10A C10 H10B 120.0 . . ?
C12 C11 C19 118.5(3) . . ?
C12 C11 C1 118.8(3) . . ?
C19 C11 C1 122.6(3) . . ?
C11 C12 C13 120.0(3) . . ?
C11 C12 H12 120.0 . . ?
C13 C12 H12 120.0 . . ?
N3 C13 C12 124.2(3) . . ?
N3 C13 H13 117.9 . . ?
C12 C13 H13 117.9 . . ?
N3 C14 C15 117.6(3) . . ?
N3 C14 C19 123.6(3) . . ?
C15 C14 C19 118.8(3) . . ?
C16 C15 C14 121.1(3) . . ?
C16 C15 H15 119.5 . . ?
C14 C15 H15 119.5 . . ?
C15 C16 C17 120.3(3) . . ?
C15 C16 H16 119.8 . . ?
C17 C16 H16 119.8 . . ?
C18 C17 O1 124.8(3) . . ?
C18 C17 C16 120.8(3) . . ?
O1 C17 C16 114.5(3) . . ?
C17 C18 C19 120.0(3) . . ?
C17 C18 H18 120.0 . . ?
C19 C18 H18 120.0 . . ?
C11 C19 C18 124.3(3) . . ?
C11 C19 C14 116.8(3) . . ?
C18 C19 C14 118.9(3) . . ?
O1 C20 H20A 109.5 . . ?
O1 C20 H20B 109.5 . . ?
H20A C20 H20B 109.5 . . ?
O1 C20 H20C 109.5 . . ?
H20A C20 H20C 109.5 . . ?
H20B C20 H20C 109.5 . . ?
C27 O2 H2A 109.5 . . ?
O4 C21 O3 123.7(3) . . ?
O4 C21 C22 120.0(3) . . ?
O3 C21 C22 116.3(3) . . ?
C23 C22 C27 118.6(3) . . ?
C23 C22 C21 120.1(3) . . ?
C27 C22 C21 121.2(3) . . ?
C24 C23 C22 121.4(3) . . ?
C24 C23 H23 119.3 . . ?
C22 C23 H23 119.3 . . ?
C23 C24 C25 119.3(3) . . ?
C23 C24 H24 120.3 . . ?
C25 C24 H24 120.3 . . ?
C26 C25 C24 120.9(3) . . ?
C26 C25 H25 119.6 . . ?
C24 C25 H25 119.6 . . ?
C25 C26 C27 119.8(3) . . ?
C25 C26 H26 120.1 . . ?
C27 C26 H26 120.1 . . ?
O2 C27 C26 117.9(3) . . ?
O2 C27 C22 122.1(3) . . ?
C26 C27 C22 119.9(3) . . ?
C30 O5 H5 109.5 . . ?
O7 C28 O6 124.5(3) . . ?
O7 C28 C29 120.1(3) . . ?
O6 C28 C29 115.3(3) . . ?
C30 C29 C34 118.6(3) . . ?
C30 C29 C28 122.4(3) . . ?
C34 C29 C28 119.0(3) . . ?
C29 C30 C31 121.2(4) . . ?
C29 C30 O5 121.0(3) . . ?
C31 C30 O5 117.8(3) . . ?
C30 C31 C32 119.6(4) . . ?
C30 C31 H31 120.2 . . ?
C32 C31 H31 120.2 . . ?
C33 C32 C31 122.7(3) . . ?
C33 C32 H32 118.7 . . ?
C31 C32 H32 118.7 . . ?
C32 C33 C34 117.2(3) . . ?
C32 C33 H33 121.4 . . ?
C34 C33 H33 121.4 . . ?
C33 C34 C29 120.8(3) . . ?
C33 C34 H34 119.6 . . ?
C29 C34 H34 119.6 . . ?

loop_
_geom_bond_atom_site_label_1
_geom_bond_atom_site_label_2
_geom_bond_distance
_geom_bond_site_symmetry_2
_geom_bond_publ_flag
O1 C17 1.367(4) . ?
O1 C20 1.422(5) . ?
N1 C1 1.502(4) . ?
N1 H1A 0.9100 . ?
N1 H1B 0.9100 . ?
N1 H1C 0.9100 . ?
N2 C6 1.502(4) . ?
N2 C7 1.504(4) . ?
N2 C2 1.505(4) . ?
N2 H2N 0.904(8) . ?
N3 C13 1.313(4) . ?
N3 C14 1.364(4) . ?
C1 C11 1.523(4) . ?
C1 C2 1.535(4) . ?
C1 H1 1.0000 . ?
C2 C3 1.533(4) . ?
C2 H2 1.0000 . ?
C3 C4 1.529(4) . ?
C3 H3A 0.9900 . ?
C3 H3B 0.9900 . ?
C4 C5 1.531(5) . ?
C4 C8 1.543(5) . ?
C4 H4 1.0000 . ?
C5 C6 1.545(5) . ?
C5 H5A 0.9900 . ?
C5 H5B 0.9900 . ?
C6 H6A 0.9900 . ?
C6 H1N 0.9900 . ?
C7 C8 1.536(5) . ?
C7 H7A 0.9900 . ?
C7 H7B 0.9900 . ?
C8 C9 1.508(5) . ?
C8 H8 1.0000 . ?
C9 C10 1.292(7) . ?
C9 H9 0.9500 . ?
C10 H10A 0.9500 . ?
C10 H10B 0.9500 . ?
C11 C12 1.368(5) . ?
C11 C19 1.421(4) . ?
C12 C13 1.403(4) . ?
C12 H12 0.9500 . ?
C13 H13 0.9500 . ?
C14 C15 1.421(5) . ?
C14 C19 1.428(4) . ?
C15 C16 1.348(5) . ?
C15 H15 0.9500 . ?
C16 C17 1.420(5) . ?
C16 H16 0.9500 . ?
C17 C18 1.369(5) . ?
C18 C19 1.422(5) . ?
C18 H18 0.9500 . ?
C20 H20A 0.9800 . ?
C20 H20B 0.9800 . ?
C20 H20C 0.9800 . ?
O2 C27 1.348(4) . ?
O2 H2A 0.8400 . ?
O3 C21 1.274(4) . ?
O4 C21 1.244(4) . ?
C21 C22 1.505(5) . ?
C22 C23 1.390(5) . ?
C22 C27 1.410(5) . ?
C23 C24 1.377(5) . ?
C23 H23 0.9500 . ?
C24 C25 1.390(5) . ?
C24 H24 0.9500 . ?
C25 C26 1.378(5) . ?
C25 H25 0.9500 . ?
C26 C27 1.393(5) . ?
C26 H26 0.9500 . ?
O5 C30 1.388(5) . ?
O5 H5 0.8400 . ?
O6 C28 1.278(4) . ?
O7 C28 1.238(4) . ?
C28 C29 1.508(5) . ?
C29 C30 1.370(6) . ?
C29 C34 1.433(6) . ?
C30 C31 1.363(6) . ?
C31 C32 1.379(6) . ?
C31 H31 0.9500 . ?
C32 C33 1.382(5) . ?
C32 H32 0.9500 . ?
C33 C34 1.389(5) . ?
C33 H33 0.9500 . ?
C34 H34 0.9500 . ?

loop_
_geom_hbond_atom_site_label_D
_geom_hbond_atom_site_label_H
_geom_hbond_atom_site_label_A
_geom_hbond_distance_DH
_geom_hbond_distance_HA
_geom_hbond_distance_DA
_geom_hbond_angle_DHA
_geom_hbond_site_symmetry_A
_geom_hbond_publ_flag
N2 H2N O4 0.904(8) 1.778(9) 2.651(3) 161.6(15) . yes
O5 H5 O6 0.84 1.78 2.505(4) 143.1 . yes
O2 H2A O3 0.84 1.79 2.535(3) 146.0 . yes
C20 H20A O5 0.98 2.66 3.433(5) 136.5 2_656 yes
C6 H6A O4 0.99 2.61 3.404(4) 137.7 2_647 yes
C3 H3A O2 0.99 2.43 3.257(4) 140.8 1_455 yes
C2 H2 O7 1.00 2.54 3.200(4) 123.2 1_556 yes
N1 H1C O7 0.91 1.86 2.764(4) 171.5 1_556 yes
N1 H1B O6 0.91 1.91 2.695(3) 143.7 2_656 yes
N1 H1B O4 0.91 2.56 3.119(3) 120.2 . yes
N1 H1A O3 0.91 1.76 2.668(3) 175.0 2_657 yes
N2 H2N O4 0.904(8) 1.778(9) 2.651(3) 161.6(15) . yes
O5 H5 O6 0.84 1.78 2.505(4) 143.1 . yes
O2 H2A O3 0.84 1.79 2.535(3) 146.0 . yes
C20 H20A O5 0.98 2.66 3.433(5) 136.5 2_656 yes
C6 H6A O4 0.99 2.61 3.404(4) 137.7 2_647 yes
C3 H3A O2 0.99 2.43 3.257(4) 140.8 1_455 yes
C2 H2 O7 1.00 2.54 3.200(4) 123.2 1_556 yes
N1 H1C O7 0.91 1.86 2.764(4) 171.5 1_556 yes
N1 H1B O6 0.91 1.91 2.695(3) 143.7 2_656 yes
N1 H1B O4 0.91 2.56 3.119(3) 120.2 . yes
N1 H1A O3 0.91 1.76 2.668(3) 175.0 2_657 yes
N2 H2N O4 0.904(8) 1.778(9) 2.651(3) 161.6(15) . yes
O5 H5 O6 0.84 1.78 2.505(4) 143.1 . yes
O2 H2A O3 0.84 1.79 2.535(3) 146.0 . yes
C20 H20A O5 0.98 2.66 3.433(5) 136.5 2_656 yes
C6 H6A O4 0.99 2.61 3.404(4) 137.7 2_647 yes
C3 H3A O2 0.99 2.43 3.257(4) 140.8 1_455 yes
C2 H2 O7 1.00 2.54 3.200(4) 123.2 1_556 yes
N1 H1C O7 0.91 1.86 2.764(4) 171.5 1_556 yes
N1 H1B O6 0.91 1.91 2.695(3) 143.7 2_656 yes
N1 H1B O4 0.91 2.56 3.119(3) 120.2 . yes
N1 H1A O3 0.91 1.76 2.668(3) 175.0 2_657 yes
N2 H2N O4 0.904(8) 1.778(9) 2.651(3) 161.6(15) . yes
O5 H5 O6 0.84 1.78 2.505(4) 143.1 . yes
O2 H2A O3 0.84 1.79 2.535(3) 146.0 . yes
C20 H20A O5 0.98 2.66 3.433(5) 136.5 2_656 yes
C6 H6A O4 0.99 2.61 3.404(4) 137.7 2_647 yes
C3 H3A O2 0.99 2.43 3.257(4) 140.8 1_455 yes
C2 H2 O7 1.00 2.54 3.200(4) 123.2 1_556 yes
N1 H1C O7 0.91 1.86 2.764(4) 171.5 1_556 yes
N1 H1B O6 0.91 1.91 2.695(3) 143.7 2_656 yes
N1 H1B O4 0.91 2.56 3.119(3) 120.2 . yes
N1 H1A O3 0.91 1.76 2.668(3) 175.0 2_657 yes
N2 H2N O4 0.904(8) 1.778(9) 2.651(3) 161.6(15) . yes
O5 H5 O6 0.84 1.78 2.505(4) 143.1 . yes
O2 H2A O3 0.84 1.79 2.535(3) 146.0 . yes
C20 H20A O5 0.98 2.66 3.433(5) 136.5 2_656 yes
C6 H6A O4 0.99 2.61 3.404(4) 137.7 2_647 yes
C3 H3A O2 0.99 2.43 3.257(4) 140.8 1_455 yes
C2 H2 O7 1.00 2.54 3.200(4) 123.2 1_556 yes
N1 H1C O7 0.91 1.86 2.764(4) 171.5 1_556 yes
N1 H1B O6 0.91 1.91 2.695(3) 143.7 2_656 yes
N1 H1B O4 0.91 2.56 3.119(3) 120.2 . yes
N1 H1A O3 0.91 1.76 2.668(3) 175.0 2_657 yes
N2 H2N O4 0.904(8) 1.778(9) 2.651(3) 161.6(15) . yes
O5 H5 O6 0.84 1.78 2.505(4) 143.1 . yes
O2 H2A O3 0.84 1.79 2.535(3) 146.0 . yes
C20 H20A O5 0.98 2.66 3.433(5) 136.5 2_656 yes
C6 H6A O4 0.99 2.61 3.404(4) 137.7 2_647 yes
C3 H3A O2 0.99 2.43 3.257(4) 140.8 1_455 yes
C2 H2 O7 1.00 2.54 3.200(4) 123.2 1_556 yes
N1 H1C O7 0.91 1.86 2.764(4) 171.5 1_556 yes
N1 H1B O6 0.91 1.91 2.695(3) 143.7 2_656 yes
N1 H1B O4 0.91 2.56 3.119(3) 120.2 . yes
N1 H1A O3 0.91 1.76 2.668(3) 175.0 2_657 yes
N2 H2N O4 0.904(8) 1.778(9) 2.651(3) 161.6(15) . yes
O5 H5 O6 0.84 1.78 2.505(4) 143.1 . yes
O2 H2A O3 0.84 1.79 2.535(3) 146.0 . yes
C20 H20A O5 0.98 2.66 3.433(5) 136.5 2_656 yes
C6 H6A O4 0.99 2.61 3.404(4) 137.7 2_647 yes
C3 H3A O2 0.99 2.43 3.257(4) 140.8 1_455 yes
C2 H2 O7 1.00 2.54 3.200(4) 123.2 1_556 yes
N1 H1C O7 0.91 1.86 2.764(4) 171.5 1_556 yes
N1 H1B O6 0.91 1.91 2.695(3) 143.7 2_656 yes
N1 H1B O4 0.91 2.56 3.119(3) 120.2 . yes
N1 H1A O3 0.91 1.76 2.668(3) 175.0 2_657 yes
N2 H2N O4 0.904(8) 1.778(9) 2.651(3) 161.6(15) . yes
O5 H5 O6 0.84 1.78 2.505(4) 143.1 . yes
O2 H2A O3 0.84 1.79 2.535(3) 146.0 . yes
C20 H20A O5 0.98 2.66 3.433(5) 136.5 2_656 yes
C6 H6A O4 0.99 2.61 3.404(4) 137.7 2_647 yes
C3 H3A O2 0.99 2.43 3.257(4) 140.8 1_455 yes
C2 H2 O7 1.00 2.54 3.200(4) 123.2 1_556 yes
N1 H1C O7 0.91 1.86 2.764(4) 171.5 1_556 yes
N1 H1B O6 0.91 1.91 2.695(3) 143.7 2_656 yes
N1 H1B O4 0.91 2.56 3.119(3) 120.2 . yes
N1 H1A O3 0.91 1.76 2.668(3) 175.0 2_657 yes
N2 H2N O4 0.904(8) 1.778(9) 2.651(3) 161.6(15) . yes
O5 H5 O6 0.84 1.78 2.505(4) 143.1 . yes
O2 H2A O3 0.84 1.79 2.535(3) 146.0 . yes
C20 H20A O5 0.98 2.66 3.433(5) 136.5 2_656 yes
C6 H6A O4 0.99 2.61 3.404(4) 137.7 2_647 yes
C3 H3A O2 0.99 2.43 3.257(4) 140.8 1_455 yes
C2 H2 O7 1.00 2.54 3.200(4) 123.2 1_556 yes
N1 H1C O7 0.91 1.86 2.764(4) 171.5 1_556 yes
N1 H1B O6 0.91 1.91 2.695(3) 143.7 2_656 yes
N1 H1B O4 0.91 2.56 3.119(3) 120.2 . yes
N1 H1A O3 0.91 1.76 2.668(3) 175.0 2_657 yes
N2 H2N O4 0.904(8) 1.778(9) 2.651(3) 161.6(15) . yes
O5 H5 O6 0.84 1.78 2.505(4) 143.1 . yes
O2 H2A O3 0.84 1.79 2.535(3) 146.0 . yes
C20 H20A O5 0.98 2.66 3.433(5) 136.5 2_656 yes
C6 H6A O4 0.99 2.61 3.404(4) 137.7 2_647 yes
C3 H3A O2 0.99 2.43 3.257(4) 140.8 1_455 yes
C2 H2 O7 1.00 2.54 3.200(4) 123.2 1_556 yes
N1 H1C O7 0.91 1.86 2.764(4) 171.5 1_556 yes
N1 H1B O6 0.91 1.91 2.695(3) 143.7 2_656 yes
N1 H1B O4 0.91 2.56 3.119(3) 120.2 . yes
N1 H1A O3 0.91 1.76 2.668(3) 175.0 2_657 yes
N1 H1A O3 0.91 1.76 2.668(3) 175.0 2_657 yes
N1 H1B O4 0.91 2.56 3.119(3) 120.2 . yes
N1 H1B O6 0.91 1.91 2.695(3) 143.7 2_656 yes
N1 H1C O7 0.91 1.86 2.764(4) 171.5 1_556 yes
C2 H2 O7 1.00 2.54 3.200(4) 123.2 1_556 yes
C3 H3A O2 0.99 2.43 3.257(4) 140.8 1_455 yes
C6 H6A O4 0.99 2.61 3.404(4) 137.7 2_647 yes
C20 H20A O5 0.98 2.66 3.433(5) 136.5 2_656 yes
O2 H2A O3 0.84 1.79 2.535(3) 146.0 . yes
O5 H5 O6 0.84 1.78 2.505(4) 143.1 . yes
N2 H2N O4 0.904(8) 1.778(9) 2.651(3) 161.6(15) . yes
N1 H1A O3 0.91 1.76 2.668(3) 175.0 2_657 yes
N1 H1B O4 0.91 2.56 3.119(3) 120.2 . yes
N1 H1B O6 0.91 1.91 2.695(3) 143.7 2_656 yes
N1 H1C O7 0.91 1.86 2.764(4) 171.5 1_556 yes
C2 H2 O7 1.00 2.54 3.200(4) 123.2 1_556 yes
C3 H3A O2 0.99 2.43 3.257(4) 140.8 1_455 yes
C6 H6A O4 0.99 2.61 3.404(4) 137.7 2_647 yes
C20 H20A O5 0.98 2.66 3.433(5) 136.5 2_656 yes
O2 H2A O3 0.84 1.79 2.535(3) 146.0 . yes
O5 H5 O6 0.84 1.78 2.505(4) 143.1 . yes
N2 H2N O4 0.904(8) 1.778(9) 2.651(3) 161.6(15) . yes
N1 H1A O3 0.91 1.76 2.668(3) 175.0 2_657 yes
N1 H1B O4 0.91 2.56 3.119(3) 120.2 . yes
N1 H1B O6 0.91 1.91 2.695(3) 143.7 2_656 yes
N1 H1C O7 0.91 1.86 2.764(4) 171.5 1_556 yes
C2 H2 O7 1.00 2.54 3.200(4) 123.2 1_556 yes
C3 H3A O2 0.99 2.43 3.257(4) 140.8 1_455 yes
C6 H6A O4 0.99 2.61 3.404(4) 137.7 2_647 yes
C20 H20A O5 0.98 2.66 3.433(5) 136.5 2_656 yes
O2 H2A O3 0.84 1.79 2.535(3) 146.0 . yes
O5 H5 O6 0.84 1.78 2.505(4) 143.1 . yes
N2 H2N O4 0.904(8) 1.778(9) 2.651(3) 161.6(15) . yes
N1 H1A O3 0.91 1.76 2.668(3) 175.0 2_657 yes
N1 H1B O4 0.91 2.56 3.119(3) 120.2 . yes
N1 H1B O6 0.91 1.91 2.695(3) 143.7 2_656 yes
N1 H1C O7 0.91 1.86 2.764(4) 171.5 1_556 yes
C2 H2 O7 1.00 2.54 3.200(4) 123.2 1_556 yes
C3 H3A O2 0.99 2.43 3.257(4) 140.8 1_455 yes
C6 H6A O4 0.99 2.61 3.404(4) 137.7 2_647 yes
C20 H20A O5 0.98 2.66 3.433(5) 136.5 2_656 yes
O2 H2A O3 0.84 1.79 2.535(3) 146.0 . yes
O5 H5 O6 0.84 1.78 2.505(4) 143.1 . yes
N2 H2N O4 0.904(8) 1.778(9) 2.651(3) 161.6(15) . yes
N1 H1A O3 0.91 1.76 2.668(3) 175.0 2_657 yes
N1 H1B O4 0.91 2.56 3.119(3) 120.2 . yes
N1 H1B O6 0.91 1.91 2.695(3) 143.7 2_656 yes
N1 H1C O7 0.91 1.86 2.764(4) 171.5 1_556 yes
C2 H2 O7 1.00 2.54 3.200(4) 123.2 1_556 yes
C3 H3A O2 0.99 2.43 3.257(4) 140.8 1_455 yes
C6 H6A O4 0.99 2.61 3.404(4) 137.7 2_647 yes
C20 H20A O5 0.98 2.66 3.433(5) 136.5 2_656 yes
O2 H2A O3 0.84 1.79 2.535(3) 146.0 . yes
O5 H5 O6 0.84 1.78 2.505(4) 143.1 . yes
N2 H2N O4 0.904(8) 1.778(9) 2.651(3) 161.6(15) . yes
N1 H1A O3 0.91 1.76 2.668(3) 175.0 2_657 yes
N1 H1B O4 0.91 2.56 3.119(3) 120.2 . yes
N1 H1B O6 0.91 1.91 2.695(3) 143.7 2_656 yes
N1 H1C O7 0.91 1.86 2.764(4) 171.5 1_556 yes
C2 H2 O7 1.00 2.54 3.200(4) 123.2 1_556 yes
C3 H3A O2 0.99 2.43 3.257(4) 140.8 1_455 yes
C6 H6A O4 0.99 2.61 3.404(4) 137.7 2_647 yes
C20 H20A O5 0.98 2.66 3.433(5) 136.5 2_656 yes
O2 H2A O3 0.84 1.79 2.535(3) 146.0 . yes
O5 H5 O6 0.84 1.78 2.505(4) 143.1 . yes
N2 H2N O4 0.904(8) 1.778(9) 2.651(3) 161.6(15) . yes
N1 H1A O3 0.91 1.76 2.668(3) 175.0 2_657 yes
N1 H1B O4 0.91 2.56 3.119(3) 120.2 . yes
N1 H1B O6 0.91 1.91 2.695(3) 143.7 2_656 yes
N1 H1C O7 0.91 1.86 2.764(4) 171.5 1_556 yes
C2 H2 O7 1.00 2.54 3.200(4) 123.2 1_556 yes
C3 H3A O2 0.99 2.43 3.257(4) 140.8 1_455 yes
C6 H6A O4 0.99 2.61 3.404(4) 137.7 2_647 yes
C20 H20A O5 0.98 2.66 3.433(5) 136.5 2_656 yes
O2 H2A O3 0.84 1.79 2.535(3) 146.0 . yes
O5 H5 O6 0.84 1.78 2.505(4) 143.1 . yes
N2 H2N O4 0.904(8) 1.778(9) 2.651(3) 161.6(15) . yes
N1 H1A O3 0.91 1.76 2.668(3) 175.0 2_657 yes
N1 H1B O4 0.91 2.56 3.119(3) 120.2 . yes
N1 H1B O6 0.91 1.91 2.695(3) 143.7 2_656 yes
N1 H1C O7 0.91 1.86 2.764(4) 171.5 1_556 yes
C2 H2 O7 1.00 2.54 3.200(4) 123.2 1_556 yes
C3 H3A O2 0.99 2.43 3.257(4) 140.8 1_455 yes
C6 H6A O4 0.99 2.61 3.404(4) 137.7 2_647 yes
C20 H20A O5 0.98 2.66 3.433(5) 136.5 2_656 yes
O2 H2A O3 0.84 1.79 2.535(3) 146.0 . yes
O5 H5 O6 0.84 1.78 2.505(4) 143.1 . yes
N2 H2N O4 0.904(8) 1.778(9) 2.651(3) 161.6(15) . yes

loop_
_geom_torsion_atom_site_label_1
_geom_torsion_atom_site_label_2
_geom_torsion_atom_site_label_3
_geom_torsion_atom_site_label_4
_geom_torsion
_geom_torsion_site_symmetry_1
_geom_torsion_site_symmetry_2
_geom_torsion_site_symmetry_3
_geom_torsion_site_symmetry_4
_geom_torsion_publ_flag
C6 N2 C2 C1 160.0(3) . . . . ?
C7 N2 C2 C1 -79.0(3) . . . . ?
C6 N2 C2 C3 -75.5(3) . . . . ?
C7 N2 C2 C3 45.5(3) . . . . ?
N1 C1 C2 N2 -60.9(3) . . . . ?
C11 C1 C2 N2 177.5(2) . . . . ?
N1 C1 C2 C3 177.2(2) . . . . ?
C11 C1 C2 C3 55.6(3) . . . . ?
N2 C2 C3 C4 22.3(3) . . . . ?
C1 C2 C3 C4 147.2(3) . . . . ?
C2 C3 C4 C5 45.1(3) . . . . ?
C2 C3 C4 C8 -73.4(3) . . . . ?
C3 C4 C5 C6 -67.1(3) . . . . ?
C8 C4 C5 C6 50.7(3) . . . . ?
C7 N2 C6 C5 -69.5(3) . . . . ?
C2 N2 C6 C5 52.6(3) . . . . ?
C4 C5 C6 N2 15.3(4) . . . . ?
C6 N2 C7 C8 51.0(3) . . . . ?
C2 N2 C7 C8 -68.5(3) . . . . ?
N2 C7 C8 C9 140.3(3) . . . . ?
N2 C7 C8 C4 15.8(3) . . . . ?
C3 C4 C8 C9 -75.2(3) . . . . ?
C5 C4 C8 C9 165.8(3) . . . . ?
C3 C4 C8 C7 50.1(3) . . . . ?
C5 C4 C8 C7 -68.8(3) . . . . ?
C7 C8 C9 C10 9.4(6) . . . . ?
C4 C8 C9 C10 131.3(5) . . . . ?
N1 C1 C11 C12 -62.2(3) . . . . ?
C2 C1 C11 C12 60.1(4) . . . . ?
N1 C1 C11 C19 119.5(3) . . . . ?
C2 C1 C11 C19 -118.1(3) . . . . ?
C19 C11 C12 C13 1.0(4) . . . . ?
C1 C11 C12 C13 -177.3(3) . . . . ?
C14 N3 C13 C12 -0.3(5) . . . . ?
C11 C12 C13 N3 -0.3(5) . . . . ?
C13 N3 C14 C15 180.0(3) . . . . ?
C13 N3 C14 C19 0.3(4) . . . . ?
N3 C14 C15 C16 179.1(3) . . . . ?
C19 C14 C15 C16 -1.2(5) . . . . ?
C14 C15 C16 C17 1.9(5) . . . . ?
C20 O1 C17 C18 8.8(5) . . . . ?
C20 O1 C17 C16 -170.4(3) . . . . ?
C15 C16 C17 C18 -1.4(5) . . . . ?
C15 C16 C17 O1 177.7(3) . . . . ?
O1 C17 C18 C19 -178.8(3) . . . . ?
C16 C17 C18 C19 0.3(5) . . . . ?
C12 C11 C19 C18 179.7(3) . . . . ?
C1 C11 C19 C18 -2.0(5) . . . . ?
C12 C11 C19 C14 -1.0(4) . . . . ?
C1 C11 C19 C14 177.3(3) . . . . ?
C17 C18 C19 C11 179.6(3) . . . . ?
C17 C18 C19 C14 0.4(4) . . . . ?
N3 C14 C19 C11 0.4(4) . . . . ?
C15 C14 C19 C11 -179.3(3) . . . . ?
N3 C14 C19 C18 179.7(3) . . . . ?
C15 C14 C19 C18 0.0(4) . . . . ?
O4 C21 C22 C23 1.2(5) . . . . ?
O3 C21 C22 C23 -179.5(3) . . . . ?
O4 C21 C22 C27 -177.4(3) . . . . ?
O3 C21 C22 C27 1.9(4) . . . . ?
C27 C22 C23 C24 -0.2(5) . . . . ?
C21 C22 C23 C24 -178.8(3) . . . . ?
C22 C23 C24 C25 0.5(5) . . . . ?
C23 C24 C25 C26 -0.2(5) . . . . ?
C24 C25 C26 C27 -0.5(5) . . . . ?
C25 C26 C27 O2 179.8(3) . . . . ?
C25 C26 C27 C22 0.9(5) . . . . ?
C23 C22 C27 O2 -179.4(3) . . . . ?
C21 C22 C27 O2 -0.8(5) . . . . ?
C23 C22 C27 C26 -0.5(5) . . . . ?
C21 C22 C27 C26 178.1(3) . . . . ?
O7 C28 C29 C30 174.2(3) . . . . ?
O6 C28 C29 C30 -6.3(5) . . . . ?
O7 C28 C29 C34 -5.7(5) . . . . ?
O6 C28 C29 C34 173.8(3) . . . . ?
C34 C29 C30 C31 -0.5(5) . . . . ?
C28 C29 C30 C31 179.6(3) . . . . ?
C34 C29 C30 O5 -179.3(3) . . . . ?
C28 C29 C30 O5 0.9(5) . . . . ?
C29 C30 C31 C32 -0.8(6) . . . . ?
O5 C30 C31 C32 178.0(3) . . . . ?
C30 C31 C32 C33 1.8(6) . . . . ?
C31 C32 C33 C34 -1.4(5) . . . . ?
C32 C33 C34 C29 0.0(5) . . . . ?
C30 C29 C34 C33 0.9(5) . . . . ?
C28 C29 C34 C33 -179.2(3) . . . . ?
